data_1514440
loop_
_publ_author_name
'Baillie, Sharon E.'
'Blair, Victoria L.'
'Bradley, Tyne D.'
'Clegg, William'
'Cowan, Jemma'
'Harrington, Ross W.'
'Hern\'an-G\'omez, Alberto'
'Kennedy, Alan R.'
'Livingstone, Zoe'
'Hevia, Eva'

_publ_section_title
;
 Isomeric and chemical consequences of the direct magnesiation of
 1,3-benzoazoles using \b-diketiminate-stabilized magnesium bases
;
_journal_issue 4
_journal_name_full 'Chemical Science'
_journal_page_first 1895
_journal_paper_doi 10.1039/c3sc22326d
_journal_volume 4
_journal_year 2013
_chemical_formula_moiety 'C43 H50 Mg N4 S2, 1.25 C4 H8 O'
_chemical_formula_sum 'C48 H60 Mg N4 O1.25 S2'
_chemical_formula_weight 801.43
_chemical_name_systematic
;
?
;
_space_group_IT_number 14
_symmetry_cell_setting monoclinic
_symmetry_space_group_name_Hall '-P 2yn'
_symmetry_space_group_name_H-M 'P 1 21/n 1'
_atom_sites_solution_hydrogens geom
_atom_sites_solution_primary direct
_atom_sites_solution_secondary difmap
_audit_creation_method SHELXL-97
_cell_angle_alpha 90.00
_cell_angle_beta 96.385(3)
_cell_angle_gamma 90.00
_cell_formula_units_Z 8
_cell_length_a 18.964(5)
_cell_length_b 12.505(3)
_cell_length_c 38.624(10)
_cell_measurement_reflns_used 9746
_cell_measurement_temperature 120(2)
_cell_measurement_theta_max 25.63
_cell_measurement_theta_min 2.36
_cell_volume 9103(4)
_computing_cell_refinement 'Bruker APEX2'
_computing_data_collection 'Rigaku CrystalClear'
_computing_data_reduction 'Bruker APEX2'
_computing_molecular_graphics 'Bruker SHELXTL'
_computing_publication_material 'Bruker SHELXTL and local programs'
_computing_structure_refinement 'Bruker SHELXTL'
_computing_structure_solution 'Bruker SHELXTL'
_diffrn_ambient_temperature 120(2)
_diffrn_measured_fraction_theta_full 0.997
_diffrn_measured_fraction_theta_max 0.997
_diffrn_measurement_device_type 'Crystal Logic diffractometer and Rigaku Saturn 724+ CCD'
_diffrn_measurement_method 'thick-slice \w scans'
_diffrn_radiation_monochromator 'silicon double crystal'
_diffrn_radiation_source 'Diamond beamline I19'
_diffrn_radiation_type synchrotron
_diffrn_radiation_wavelength 0.6889
_diffrn_reflns_av_R_equivalents 0.0683
_diffrn_reflns_av_sigmaI/netI 0.0577
_diffrn_reflns_limit_h_max 22
_diffrn_reflns_limit_h_min -22
_diffrn_reflns_limit_k_max 14
_diffrn_reflns_limit_k_min -13
_diffrn_reflns_limit_l_max 45
_diffrn_reflns_limit_l_min -45
_diffrn_reflns_number 69167
_diffrn_reflns_theta_full 24.21
_diffrn_reflns_theta_max 24.21
_diffrn_reflns_theta_min 1.11
_exptl_absorpt_coefficient_mu 0.159
_exptl_absorpt_correction_T_max 0.998
_exptl_absorpt_correction_T_min 0.984
_exptl_absorpt_correction_type multi-scan
_exptl_absorpt_process_details SADABS
_exptl_crystal_colour green
_exptl_crystal_density_diffrn 1.170
_exptl_crystal_density_method 'not measured'
_exptl_crystal_description needle
_exptl_crystal_F_000 3440
_exptl_crystal_size_max 0.10
_exptl_crystal_size_mid 0.02
_exptl_crystal_size_min 0.01
_refine_diff_density_max 0.969
_refine_diff_density_min -0.551
_refine_diff_density_rms 0.059
_refine_ls_extinction_coef 0.0020(4)
_refine_ls_extinction_expression Fc^*^=kFc[1+0.001xFc^2^\l^3^/sin(2\q)]^-1/4^
_refine_ls_extinction_method SHELXL
_refine_ls_goodness_of_fit_ref 1.037
_refine_ls_hydrogen_treatment constr
_refine_ls_matrix_type full
_refine_ls_number_parameters 1037
_refine_ls_number_reflns 16016
_refine_ls_number_restraints 186
_refine_ls_restrained_S_all 1.051
_refine_ls_R_factor_all 0.1026
_refine_ls_R_factor_gt 0.0746
_refine_ls_shift/su_max 0.001
_refine_ls_shift/su_mean 0.000
_refine_ls_structure_factor_coef Fsqd
_refine_ls_weighting_details 'calc w=1/[\s^2^(Fo^2^)+(0.0672P)^2^+17.1363P] where P=(Fo^2^+2Fc^2^)/3'
_refine_ls_weighting_scheme calc
_refine_ls_wR_factor_gt 0.1793
_refine_ls_wR_factor_ref 0.1956
_reflns_number_gt 11598
_reflns_number_total 16016
_reflns_threshold_expression I>2\s(I)
_cod_data_source_file c3sc22326d.txt
_cod_data_source_block eh3
_cod_original_sg_symbol_H-M 'P 21/n'
_cod_database_code 1514440

loop_
_symmetry_equiv_pos_as_xyz
'x, y, z'
'-x+1/2, y+1/2, -z+1/2'
'-x, -y, -z'
'x-1/2, -y-1/2, z-1/2'

loop_
_atom_site_label
_atom_site_type_symbol
_atom_site_fract_x
_atom_site_fract_y
_atom_site_fract_z
_atom_site_U_iso_or_equiv
_atom_site_adp_type
_atom_site_occupancy
_atom_site_symmetry_multiplicity
_atom_site_calc_flag
_atom_site_refinement_flags
_atom_site_disorder_assembly
_atom_site_disorder_group
Mg1 Mg 0.78715(6) 0.72047(10) 0.52099(3) 0.0369(3) Uani 1 1 d . . .
S1 S 0.69145(5) 0.77100(8) 0.55640(2) 0.0409(2) Uani 1 1 d . . .
S2 S 0.78604(6) 0.77680(14) 0.39992(3) 0.0745(5) Uani 1 1 d . . .
N1 N 0.69166(15) 0.7055(2) 0.48290(8) 0.0362(7) Uani 1 1 d . . .
N2 N 0.82435(15) 0.7412(3) 0.46543(8) 0.0380(7) Uani 1 1 d . . .
N3 N 0.83457(15) 0.5758(3) 0.53468(8) 0.0428(8) Uani 1 1 d . . .
N4 N 0.86691(15) 0.8058(3) 0.55007(8) 0.0388(7) Uani 1 1 d . . .
C1 C 0.61873(18) 0.7194(3) 0.52972(9) 0.0352(8) Uani 1 1 d . . .
C2 C 0.55168(19) 0.7097(3) 0.54159(10) 0.0396(9) Uani 1 1 d . . .
H2 H 0.5457 0.7311 0.5647 0.047 Uiso 1 1 calc R . .
C3 C 0.49431(19) 0.6697(3) 0.52044(10) 0.0437(9) Uani 1 1 d . . .
H3 H 0.4497 0.6631 0.5293 0.052 Uiso 1 1 calc R . .
C4 C 0.5008(2) 0.6389(3) 0.48655(10) 0.0457(10) Uani 1 1 d . . .
H4 H 0.4612 0.6103 0.4723 0.055 Uiso 1 1 calc R . .
C5 C 0.56566(19) 0.6503(3) 0.47351(10) 0.0420(9) Uani 1 1 d . . .
H5 H 0.5705 0.6304 0.4502 0.050 Uiso 1 1 calc R . .
C6 C 0.62364(18) 0.6911(3) 0.49475(9) 0.0359(8) Uani 1 1 d . . .
C7 C 0.69769(19) 0.7247(3) 0.45099(10) 0.0448(9) Uani 1 1 d . . .
H7 H 0.6574 0.7272 0.4340 0.054 Uiso 1 1 calc R . .
C8 C 0.7693(2) 0.7430(4) 0.44153(10) 0.0462(10) Uani 1 1 d . . .
C9 C 0.88595(18) 0.7656(3) 0.45036(10) 0.0393(9) Uani 1 1 d . . .
C10 C 0.8750(2) 0.7864(4) 0.41490(11) 0.0583(12) Uani 1 1 d . . .
C11 C 0.9314(2) 0.8135(5) 0.39571(12) 0.0732(16) Uani 1 1 d . . .
H11 H 0.9237 0.8265 0.3714 0.088 Uiso 1 1 calc R . .
C12 C 0.9980(2) 0.8202(4) 0.41354(11) 0.0566(12) Uani 1 1 d . . .
H12 H 1.0370 0.8388 0.4013 0.068 Uiso 1 1 calc R . .
C13 C 1.00929(19) 0.8008(3) 0.44867(10) 0.0448(9) Uani 1 1 d . . .
H13 H 1.0560 0.8068 0.4602 0.054 Uiso 1 1 calc R . .
C14 C 0.95450(19) 0.7728(3) 0.46779(10) 0.0446(9) Uani 1 1 d . . .
H14 H 0.9632 0.7587 0.4921 0.054 Uiso 1 1 calc R . .
C15 C 0.7894(2) 0.4550(4) 0.47034(12) 0.0552(11) Uani 1 1 d . . .
H15 H 0.8121 0.5272 0.4724 0.066 Uiso 1 1 calc R . .
C16 C 0.8448(3) 0.3745(5) 0.45954(14) 0.0809(17) Uani 1 1 d . . .
H16A H 0.8850 0.3709 0.4778 0.121 Uiso 1 1 calc R . .
H16B H 0.8616 0.3979 0.4377 0.121 Uiso 1 1 calc R . .
H16C H 0.8230 0.3036 0.4563 0.121 Uiso 1 1 calc R . .
C17 C 0.7274(3) 0.4602(4) 0.44138(13) 0.0678(13) Uani 1 1 d . . .
H17A H 0.6920 0.5114 0.4479 0.102 Uiso 1 1 calc R . .
H17B H 0.7057 0.3893 0.4381 0.102 Uiso 1 1 calc R . .
H17C H 0.7449 0.4833 0.4196 0.102 Uiso 1 1 calc R . .
C18 C 0.79134(19) 0.4817(3) 0.53595(11) 0.0471(10) Uani 1 1 d . . .
C19 C 0.7666(2) 0.4260(3) 0.50541(12) 0.0506(10) Uani 1 1 d . . .
C20 C 0.7202(2) 0.3400(4) 0.50791(14) 0.0602(12) Uani 1 1 d . . .
H20 H 0.7023 0.3028 0.4873 0.072 Uiso 1 1 calc R . .
C21 C 0.6998(2) 0.3079(4) 0.53954(15) 0.0670(14) Uani 1 1 d . . .
H21 H 0.6688 0.2486 0.5408 0.080 Uiso 1 1 calc R . .
C22 C 0.7248(2) 0.3629(4) 0.56921(15) 0.0634(13) Uani 1 1 d . . .
H22 H 0.7113 0.3400 0.5910 0.076 Uiso 1 1 calc R . .
C23 C 0.7694(2) 0.4509(4) 0.56830(12) 0.0544(11) Uani 1 1 d . . .
C24 C 0.7928(2) 0.5128(4) 0.60131(13) 0.0634(13) Uani 1 1 d . . .
H24 H 0.8036 0.5875 0.5943 0.076 Uiso 1 1 calc R . .
C25 C 0.8601(3) 0.4665(7) 0.62037(17) 0.122(3) Uani 1 1 d . . .
H25A H 0.8970 0.4630 0.6045 0.182 Uiso 1 1 calc R . .
H25B H 0.8506 0.3944 0.6286 0.182 Uiso 1 1 calc R . .
H25C H 0.8764 0.5121 0.6403 0.182 Uiso 1 1 calc R . .
C26 C 0.7366(2) 0.5193(4) 0.62649(13) 0.0638(13) Uani 1 1 d . . .
H26A H 0.7552 0.5601 0.6472 0.096 Uiso 1 1 calc R . .
H26B H 0.7241 0.4470 0.6334 0.096 Uiso 1 1 calc R . .
H26C H 0.6942 0.5550 0.6151 0.096 Uiso 1 1 calc R . .
C27 C 0.9422(2) 0.4624(4) 0.54388(14) 0.0639(13) Uani 1 1 d . . .
H27A H 0.9071 0.4052 0.5393 0.096 Uiso 1 1 calc R . .
H27B H 0.9680 0.4524 0.5671 0.096 Uiso 1 1 calc R . .
H27C H 0.9757 0.4601 0.5263 0.096 Uiso 1 1 calc R . .
C28 C 0.9047(2) 0.5700(3) 0.54228(11) 0.0473(10) Uani 1 1 d . . .
C29 C 0.94909(19) 0.6592(3) 0.54883(10) 0.0470(10) Uani 1 1 d . . .
H29 H 0.9983 0.6446 0.5491 0.056 Uiso 1 1 calc R . .
C30 C 0.93263(19) 0.7658(3) 0.55507(9) 0.0428(9) Uani 1 1 d . . .
C31 C 0.9946(2) 0.8376(4) 0.56742(11) 0.0530(11) Uani 1 1 d . . .
H31A H 0.9773 0.9101 0.5711 0.079 Uiso 1 1 calc R . .
H31B H 1.0280 0.8393 0.5498 0.079 Uiso 1 1 calc R . .
H31C H 1.0187 0.8099 0.5894 0.079 Uiso 1 1 calc R . .
C32 C 0.85290(18) 0.9087(3) 0.56430(9) 0.0392(9) Uani 1 1 d . . .
C33 C 0.85490(19) 0.9237(3) 0.60082(10) 0.0436(9) Uani 1 1 d . . .
C34 C 0.8351(2) 1.0222(4) 0.61308(11) 0.0500(10) Uani 1 1 d . . .
H34 H 0.8361 1.0325 0.6375 0.060 Uiso 1 1 calc R . .
C35 C 0.8140(2) 1.1057(4) 0.59100(11) 0.0499(10) Uani 1 1 d . . .
H35 H 0.8009 1.1725 0.6001 0.060 Uiso 1 1 calc R . .
C36 C 0.8122(2) 1.0910(3) 0.55533(10) 0.0461(10) Uani 1 1 d . . .
H36 H 0.7984 1.1487 0.5400 0.055 Uiso 1 1 calc R . .
C37 C 0.83040(19) 0.9933(3) 0.54154(10) 0.0409(9) Uani 1 1 d . . .
C38 C 0.8755(2) 0.8352(4) 0.62701(10) 0.0515(11) Uani 1 1 d . . .
H38 H 0.8932 0.7731 0.6142 0.062 Uiso 1 1 calc R . .
C39 C 0.9346(3) 0.8700(5) 0.65511(12) 0.0684(14) Uani 1 1 d . . .
H39A H 0.9763 0.8922 0.6440 0.103 Uiso 1 1 calc R . .
H39B H 0.9473 0.8100 0.6709 0.103 Uiso 1 1 calc R . .
H39C H 0.9179 0.9300 0.6683 0.103 Uiso 1 1 calc R . .
C40 C 0.8101(2) 0.7983(4) 0.64413(12) 0.0633(13) Uani 1 1 d . . .
H40A H 0.8239 0.7408 0.6608 0.095 Uiso 1 1 calc R . .
H40B H 0.7738 0.7718 0.6262 0.095 Uiso 1 1 calc R . .
H40C H 0.7911 0.8586 0.6564 0.095 Uiso 1 1 calc R . .
C41 C 0.8255(2) 0.9796(3) 0.50227(10) 0.0451(9) Uani 1 1 d . . .
H41 H 0.8380 0.9036 0.4977 0.054 Uiso 1 1 calc R . .
C42 C 0.7495(3) 0.9978(4) 0.48531(13) 0.0694(14) Uani 1 1 d . . .
H42A H 0.7170 0.9511 0.4963 0.104 Uiso 1 1 calc R . .
H42B H 0.7467 0.9813 0.4604 0.104 Uiso 1 1 calc R . .
H42C H 0.7362 1.0727 0.4884 0.104 Uiso 1 1 calc R . .
C43 C 0.8779(3) 1.0501(4) 0.48538(11) 0.0614(12) Uani 1 1 d . . .
H43A H 0.9261 1.0371 0.4966 0.092 Uiso 1 1 calc R . .
H43B H 0.8656 1.1255 0.4882 0.092 Uiso 1 1 calc R . .
H43C H 0.8757 1.0330 0.4605 0.092 Uiso 1 1 calc R . .
Mg2 Mg 0.54416(6) 0.86895(10) 0.33232(3) 0.0356(3) Uani 1 1 d . . .
S3 S 0.62861(5) 0.73092(8) 0.35928(2) 0.0415(2) Uani 1 1 d . . .
S4 S 0.38783(6) 1.05241(8) 0.39714(3) 0.0468(3) Uani 1 1 d . . .
N5 N 0.48567(15) 0.7919(2) 0.37204(8) 0.0363(7) Uani 1 1 d . . .
N6 N 0.47038(15) 0.9959(2) 0.35081(8) 0.0379(7) Uani 1 1 d . . .
N7 N 0.61630(16) 0.9632(3) 0.30983(8) 0.0398(7) Uani 1 1 d . . .
N8 N 0.48921(16) 0.8290(3) 0.28492(8) 0.0397(7) Uani 1 1 d . . .
C44 C 0.56582(19) 0.6445(3) 0.37401(9) 0.0366(8) Uani 1 1 d . . .
C45 C 0.5797(2) 0.5366(3) 0.38135(10) 0.0433(9) Uani 1 1 d . . .
H45 H 0.6239 0.5070 0.3769 0.052 Uiso 1 1 calc R . .
C46 C 0.5304(2) 0.4721(3) 0.39488(10) 0.0471(10) Uani 1 1 d . . .
H46 H 0.5415 0.3991 0.3997 0.056 Uiso 1 1 calc R . .
C47 C 0.4646(2) 0.5126(3) 0.40153(11) 0.0486(10) Uani 1 1 d . . .
H47 H 0.4310 0.4679 0.4110 0.058 Uiso 1 1 calc R . .
C48 C 0.4494(2) 0.6178(3) 0.39423(10) 0.0414(9) Uani 1 1 d . . .
H48 H 0.4046 0.6462 0.3984 0.050 Uiso 1 1 calc R . .
C49 C 0.49900(19) 0.6836(3) 0.38071(9) 0.0369(8) Uani 1 1 d . . .
C50 C 0.4499(2) 0.8532(3) 0.39011(10) 0.0424(9) Uani 1 1 d . . .
H50 H 0.4311 0.8285 0.4105 0.051 Uiso 1 1 calc R . .
C51 C 0.4397(2) 0.9624(3) 0.37785(10) 0.0406(9) Uani 1 1 d . . .
C52 C 0.40612(19) 1.1465(3) 0.36640(9) 0.0383(8) Uani 1 1 d . . .
C53 C 0.3838(2) 1.2518(3) 0.36296(10) 0.0436(9) Uani 1 1 d . . .
H53 H 0.3539 1.2817 0.3786 0.052 Uiso 1 1 calc R . .
C54 C 0.4059(2) 1.3122(4) 0.33634(11) 0.0499(10) Uani 1 1 d . . .
H54 H 0.3917 1.3849 0.3338 0.060 Uiso 1 1 calc R . .
C55 C 0.4493(2) 1.2672(3) 0.31304(11) 0.0523(11) Uani 1 1 d . . .
H55 H 0.4636 1.3100 0.2947 0.063 Uiso 1 1 calc R . .
C56 C 0.4716(2) 1.1630(3) 0.31608(10) 0.0490(10) Uani 1 1 d . . .
H56 H 0.5005 1.1334 0.2999 0.059 Uiso 1 1 calc R . .
C57 C 0.45118(19) 1.1012(3) 0.34339(9) 0.0384(8) Uani 1 1 d . . .
C58 C 0.6415(2) 1.1258(4) 0.36440(13) 0.0614(12) Uani 1 1 d . . .
H58 H 0.5972 1.1080 0.3489 0.074 Uiso 1 1 calc R . .
C59 C 0.6282(3) 1.0971(6) 0.40116(14) 0.0911(19) Uani 1 1 d . . .
H59A H 0.6199 1.0200 0.4027 0.137 Uiso 1 1 calc R . .
H59B H 0.5865 1.1359 0.4073 0.137 Uiso 1 1 calc R . .
H59C H 0.6697 1.1168 0.4173 0.137 Uiso 1 1 calc R . .
C60 C 0.6541(3) 1.2464(4) 0.36063(18) 0.0899(19) Uani 1 1 d . . .
H60A H 0.6617 1.2626 0.3365 0.135 Uiso 1 1 calc R . .
H60B H 0.6961 1.2677 0.3762 0.135 Uiso 1 1 calc R . .
H60C H 0.6127 1.2859 0.3668 0.135 Uiso 1 1 calc R . .
C61 C 0.7311(2) 0.8359(4) 0.28713(11) 0.0536(11) Uani 1 1 d . . .
H62 H 0.6787 0.8252 0.2821 0.064 Uiso 1 1 calc R . .
C62 C 0.7595(3) 0.8684(5) 0.25291(14) 0.0875(18) Uani 1 1 d . . .
H62A H 0.7382 0.9366 0.2448 0.131 Uiso 1 1 calc R . .
H62B H 0.7473 0.8131 0.2353 0.131 Uiso 1 1 calc R . .
H62C H 0.8112 0.8761 0.2568 0.131 Uiso 1 1 calc R . .
C63 C 0.7641(2) 0.7288(4) 0.29948(11) 0.0570(11) Uani 1 1 d . . .
H63A H 0.7458 0.7075 0.3212 0.085 Uiso 1 1 calc R . .
H63B H 0.8158 0.7361 0.3035 0.085 Uiso 1 1 calc R . .
H63C H 0.7517 0.6741 0.2816 0.085 Uiso 1 1 calc R . .
C64 C 0.68745(19) 0.9828(3) 0.32584(10) 0.0423(9) Uani 1 1 d . . .
C65 C 0.7008(2) 1.0589(4) 0.35202(12) 0.0533(11) Uani 1 1 d . . .
C66 C 0.7704(3) 1.0769(4) 0.36637(14) 0.0723(15) Uani 1 1 d . . .
H66 H 0.7798 1.1284 0.3844 0.087 Uiso 1 1 calc R . .
C67 C 0.8260(2) 1.0206(4) 0.35474(16) 0.0758(15) Uani 1 1 d . . .
H67 H 0.8734 1.0345 0.3644 0.091 Uiso 1 1 calc R . .
C68 C 0.8125(2) 0.9449(4) 0.32930(13) 0.0635(13) Uani 1 1 d . . .
H68 H 0.8510 0.9068 0.3214 0.076 Uiso 1 1 calc R . .
C69 C 0.7435(2) 0.9224(3) 0.31473(11) 0.0470(10) Uani 1 1 d . . .
C70 C 0.6410(2) 1.1005(4) 0.26683(12) 0.0584(12) Uani 1 1 d . . .
H70A H 0.6813 1.1148 0.2844 0.088 Uiso 1 1 calc R . .
H70B H 0.6113 1.1646 0.2635 0.088 Uiso 1 1 calc R . .
H70C H 0.6585 1.0810 0.2448 0.088 Uiso 1 1 calc R . .
C71 C 0.5976(2) 1.0095(3) 0.27897(10) 0.0426(9) Uani 1 1 d . . .
C72 C 0.5375(2) 0.9802(3) 0.25639(10) 0.0453(10) Uani 1 1 d . . .
H72 H 0.5259 1.0274 0.2373 0.054 Uiso 1 1 calc R . .
C73 C 0.4914(2) 0.8919(3) 0.25753(10) 0.0431(9) Uani 1 1 d . . .
C74 C 0.4434(3) 0.8720(4) 0.22384(11) 0.0584(12) Uani 1 1 d . . .
H74A H 0.4129 0.8101 0.2268 0.088 Uiso 1 1 calc R . .
H74B H 0.4725 0.8579 0.2049 0.088 Uiso 1 1 calc R . .
H74C H 0.4138 0.9351 0.2181 0.088 Uiso 1 1 calc R . .
C75 C 0.3381(2) 0.8345(4) 0.29786(13) 0.0657(13) Uani 1 1 d . . .
H75 H 0.3749 0.8912 0.3031 0.079 Uiso 1 1 calc R . .
C76 C 0.2831(3) 0.8767(6) 0.26887(17) 0.099(2) Uani 1 1 d . . .
H76A H 0.3060 0.8885 0.2476 0.149 Uiso 1 1 calc R . .
H76B H 0.2634 0.9443 0.2763 0.149 Uiso 1 1 calc R . .
H76C H 0.2448 0.8242 0.2642 0.149 Uiso 1 1 calc R . .
C77 C 0.3014(3) 0.8170(5) 0.33091(15) 0.0819(17) Uani 1 1 d . . .
H77A H 0.3364 0.7923 0.3498 0.123 Uiso 1 1 calc R . .
H77B H 0.2640 0.7632 0.3263 0.123 Uiso 1 1 calc R . .
H77C H 0.2805 0.8845 0.3377 0.123 Uiso 1 1 calc R . .
C78 C 0.5595(2) 0.6322(3) 0.27038(11) 0.0501(10) Uani 1 1 d . . .
H78 H 0.5823 0.6929 0.2843 0.060 Uiso 1 1 calc R . .
C79 C 0.5753(3) 0.6481(4) 0.23272(12) 0.0663(13) Uani 1 1 d . . .
H79A H 0.5529 0.7144 0.2235 0.099 Uiso 1 1 calc R . .
H79B H 0.5564 0.5875 0.2185 0.099 Uiso 1 1 calc R . .
H79C H 0.6267 0.6528 0.2320 0.099 Uiso 1 1 calc R . .
C80 C 0.5943(3) 0.5294(4) 0.28525(12) 0.0634(13) Uani 1 1 d . . .
H80A H 0.5836 0.5198 0.3093 0.095 Uiso 1 1 calc R . .
H80B H 0.6458 0.5341 0.2849 0.095 Uiso 1 1 calc R . .
H80C H 0.5758 0.4684 0.2711 0.095 Uiso 1 1 calc R . .
C81 C 0.4474(2) 0.7331(3) 0.28148(10) 0.0441(9) Uani 1 1 d . . .
C82 C 0.3751(2) 0.7346(4) 0.28724(11) 0.0518(10) Uani 1 1 d . . .
C83 C 0.3370(3) 0.6391(4) 0.28301(13) 0.0674(13) Uani 1 1 d . . .
H83 H 0.2882 0.6386 0.2864 0.081 Uiso 1 1 calc R . .
C84 C 0.3681(3) 0.5465(4) 0.27411(14) 0.0717(14) Uani 1 1 d . . .
H84 H 0.3408 0.4830 0.2708 0.086 Uiso 1 1 calc R . .
C85 C 0.4402(3) 0.5449(4) 0.26983(13) 0.0637(12) Uani 1 1 d . . .
H85 H 0.4619 0.4797 0.2641 0.076 Uiso 1 1 calc R . .
C86 C 0.4803(2) 0.6370(3) 0.27391(10) 0.0482(10) Uani 1 1 d . . .
O101 O 0.9677(3) 0.7473(5) 0.31096(14) 0.1343(19) Uani 1 1 d DU . .
C102 C 1.0239(3) 0.6805(6) 0.3253(2) 0.109(2) Uani 1 1 d DU . .
H10A H 1.0102 0.6042 0.3230 0.130 Uiso 1 1 calc R . .
H10B H 1.0368 0.6968 0.3503 0.130 Uiso 1 1 calc R . .
C103 C 1.0853(5) 0.7054(8) 0.3044(4) 0.209(5) Uani 1 1 d DU . .
H10C H 1.1310 0.6992 0.3194 0.250 Uiso 1 1 calc R . .
H10D H 1.0857 0.6543 0.2848 0.250 Uiso 1 1 calc R . .
C104 C 1.0767(4) 0.8055(8) 0.2921(3) 0.183(5) Uani 1 1 d DU . .
H10E H 1.0906 0.8113 0.2682 0.219 Uiso 1 1 calc R . .
H10F H 1.1047 0.8572 0.3074 0.219 Uiso 1 1 calc R . .
C105 C 0.9975(4) 0.8232(9) 0.2925(3) 0.189(5) Uani 1 1 d DU . .
H10G H 0.9896 0.8943 0.3027 0.227 Uiso 1 1 calc R . .
H10H H 0.9742 0.8230 0.2682 0.227 Uiso 1 1 calc R . .
O201 O 0.8745(4) 0.5325(6) 0.3610(3) 0.226(4) Uani 1 1 d DU . .
C202 C 0.8235(4) 0.4566(8) 0.3440(2) 0.141(3) Uani 1 1 d DU . .
H20B H 0.7886 0.4343 0.3598 0.169 Uiso 1 1 calc R . .
H20C H 0.7979 0.4879 0.3226 0.169 Uiso 1 1 calc R . .
C203 C 0.8671(6) 0.3671(9) 0.3356(3) 0.201(5) Uani 1 1 d DU . .
H20D H 0.8420 0.2988 0.3386 0.241 Uiso 1 1 calc R . .
H20E H 0.8776 0.3720 0.3111 0.241 Uiso 1 1 calc R . .
C204 C 0.9286(6) 0.3710(10) 0.3576(3) 0.184(5) Uani 1 1 d DU . .
H20F H 0.9696 0.3554 0.3447 0.221 Uiso 1 1 calc R . .
H20G H 0.9274 0.3169 0.3763 0.221 Uiso 1 1 calc R . .
C205 C 0.9352(4) 0.4735(8) 0.3722(3) 0.148(3) Uani 1 1 d DU . .
H20H H 0.9412 0.4685 0.3979 0.178 Uiso 1 1 calc R . .
H20I H 0.9776 0.5094 0.3648 0.178 Uiso 1 1 calc R . .
O301 O 0.4656(4) 0.9283(6) 0.46656(18) 0.0772(19) Uani 0.50 1 d PDU A -1
C302 C 0.4259(6) 0.9695(15) 0.4921(3) 0.075(4) Uani 0.50 1 d PDU A -1
H30A H 0.3987 0.9116 0.5020 0.090 Uiso 0.50 1 calc PR A -1
H30B H 0.3921 1.0242 0.4819 0.090 Uiso 0.50 1 calc PR A -1
C303 C 0.4757(7) 1.017(2) 0.5194(5) 0.092(6) Uani 0.50 1 d PDU A -1
H30C H 0.4602 1.0907 0.5246 0.110 Uiso 0.50 1 calc PR A -1
H30D H 0.4773 0.9743 0.5410 0.110 Uiso 0.50 1 calc PR A -1
C304 C 0.5428(7) 1.020(2) 0.5077(5) 0.104(5) Uani 0.50 1 d PDU A -1
H30E H 0.5788 0.9885 0.5253 0.125 Uiso 0.50 1 calc PR A -1
H30F H 0.5567 1.0947 0.5032 0.125 Uiso 0.50 1 calc PR A -1
C305 C 0.5373(7) 0.9578(18) 0.4756(5) 0.079(4) Uani 0.50 1 d PDU A -1
H30G H 0.5542 1.0007 0.4567 0.094 Uiso 0.50 1 calc PR A -1
H30H H 0.5672 0.8929 0.4790 0.094 Uiso 0.50 1 calc PR A -1

loop_
_atom_site_aniso_label
_atom_site_aniso_U_11
_atom_site_aniso_U_22
_atom_site_aniso_U_33
_atom_site_aniso_U_23
_atom_site_aniso_U_13
_atom_site_aniso_U_12
Mg1 0.0279(6) 0.0416(8) 0.0423(7) 0.0021(5) 0.0092(5) 0.0032(5)
S1 0.0310(4) 0.0507(6) 0.0423(5) -0.0055(4) 0.0098(4) 0.0018(4)
S2 0.0334(5) 0.1512(14) 0.0405(6) 0.0073(7) 0.0110(4) -0.0135(7)
N1 0.0285(14) 0.0385(19) 0.0430(17) -0.0005(13) 0.0112(12) 0.0020(13)
N2 0.0289(15) 0.0425(19) 0.0439(17) -0.0015(14) 0.0103(13) -0.0006(13)
N3 0.0316(16) 0.042(2) 0.0562(19) 0.0050(15) 0.0134(14) 0.0050(14)
N4 0.0305(15) 0.045(2) 0.0421(17) 0.0067(14) 0.0082(13) 0.0035(14)
C1 0.0315(17) 0.032(2) 0.0434(19) 0.0053(15) 0.0106(15) 0.0027(15)
C2 0.0367(19) 0.041(2) 0.043(2) 0.0022(16) 0.0154(16) -0.0008(17)
C3 0.0307(18) 0.051(3) 0.052(2) 0.0043(18) 0.0151(16) -0.0036(17)
C4 0.0335(19) 0.051(3) 0.054(2) -0.0004(19) 0.0097(17) -0.0066(18)
C5 0.0359(19) 0.050(3) 0.042(2) -0.0035(17) 0.0122(16) -0.0024(17)
C6 0.0280(17) 0.036(2) 0.045(2) 0.0022(16) 0.0107(15) 0.0020(15)
C7 0.0325(19) 0.063(3) 0.040(2) -0.0020(18) 0.0080(15) 0.0012(18)
C8 0.038(2) 0.064(3) 0.039(2) -0.0029(18) 0.0127(16) -0.0007(19)
C9 0.0302(18) 0.043(2) 0.047(2) -0.0042(17) 0.0129(15) -0.0016(16)
C10 0.033(2) 0.096(4) 0.047(2) 0.000(2) 0.0110(17) -0.005(2)
C11 0.041(2) 0.131(5) 0.050(3) 0.009(3) 0.015(2) -0.011(3)
C12 0.032(2) 0.084(3) 0.056(3) 0.004(2) 0.0163(18) -0.003(2)
C13 0.0302(18) 0.047(3) 0.058(2) -0.0068(19) 0.0110(17) -0.0023(17)
C14 0.0348(19) 0.053(3) 0.047(2) -0.0021(18) 0.0117(16) -0.0006(18)
C15 0.049(2) 0.044(3) 0.073(3) -0.001(2) 0.008(2) 0.006(2)
C16 0.062(3) 0.099(5) 0.087(4) 0.014(3) 0.029(3) 0.031(3)
C17 0.061(3) 0.063(3) 0.078(3) -0.016(3) 0.001(2) 0.013(2)
C18 0.0301(19) 0.040(2) 0.073(3) 0.007(2) 0.0150(18) 0.0122(17)
C19 0.034(2) 0.041(3) 0.078(3) 0.000(2) 0.0114(19) 0.0133(18)
C20 0.041(2) 0.043(3) 0.098(4) -0.010(2) 0.014(2) 0.008(2)
C21 0.043(2) 0.047(3) 0.116(4) -0.005(3) 0.032(3) 0.004(2)
C22 0.044(2) 0.051(3) 0.102(4) 0.010(3) 0.038(2) 0.006(2)
C23 0.037(2) 0.050(3) 0.080(3) 0.006(2) 0.022(2) 0.0089(19)
C24 0.052(3) 0.067(3) 0.076(3) 0.009(2) 0.026(2) -0.007(2)
C25 0.059(3) 0.218(9) 0.089(4) -0.016(5) 0.011(3) 0.028(5)
C26 0.058(3) 0.057(3) 0.082(3) 0.008(2) 0.030(2) 0.007(2)
C27 0.037(2) 0.050(3) 0.107(4) 0.009(3) 0.018(2) 0.012(2)
C28 0.033(2) 0.047(3) 0.064(3) 0.0091(19) 0.0165(18) 0.0088(18)
C29 0.0286(18) 0.053(3) 0.061(2) 0.011(2) 0.0112(17) 0.0092(18)
C30 0.0315(18) 0.058(3) 0.040(2) 0.0073(18) 0.0075(15) -0.0016(18)
C31 0.032(2) 0.073(3) 0.054(2) 0.005(2) 0.0051(17) -0.002(2)
C32 0.0260(17) 0.047(2) 0.045(2) 0.0023(17) 0.0057(15) -0.0047(16)
C33 0.0311(18) 0.056(3) 0.044(2) 0.0033(18) 0.0065(16) -0.0047(18)
C34 0.040(2) 0.066(3) 0.045(2) -0.005(2) 0.0099(17) -0.003(2)
C35 0.037(2) 0.054(3) 0.060(3) -0.010(2) 0.0112(18) -0.0009(19)
C36 0.038(2) 0.049(3) 0.052(2) 0.0041(19) 0.0051(17) 0.0015(18)
C37 0.0311(18) 0.046(2) 0.045(2) 0.0017(17) 0.0050(15) -0.0027(17)
C38 0.049(2) 0.067(3) 0.039(2) 0.0069(19) 0.0058(17) -0.004(2)
C39 0.058(3) 0.091(4) 0.053(3) 0.015(3) -0.006(2) -0.009(3)
C40 0.062(3) 0.078(4) 0.050(2) 0.010(2) 0.009(2) -0.016(3)
C41 0.051(2) 0.038(2) 0.045(2) 0.0049(17) 0.0003(17) -0.0001(18)
C42 0.073(3) 0.068(3) 0.062(3) 0.006(2) -0.015(2) -0.004(3)
C43 0.077(3) 0.064(3) 0.044(2) 0.002(2) 0.011(2) -0.015(3)
Mg2 0.0320(6) 0.0371(7) 0.0394(6) 0.0000(5) 0.0115(5) -0.0003(5)
S3 0.0314(5) 0.0511(6) 0.0434(5) 0.0062(4) 0.0099(4) 0.0007(4)
S4 0.0520(6) 0.0385(6) 0.0546(6) 0.0015(4) 0.0273(5) 0.0063(5)
N5 0.0313(15) 0.0337(18) 0.0451(17) 0.0001(13) 0.0101(13) 0.0013(13)
N6 0.0340(15) 0.0366(19) 0.0453(17) -0.0011(14) 0.0140(13) -0.0002(14)
N7 0.0356(16) 0.043(2) 0.0431(17) -0.0013(14) 0.0146(13) -0.0009(14)
N8 0.0368(16) 0.0398(19) 0.0435(17) 0.0010(14) 0.0097(13) 0.0039(14)
C44 0.0373(19) 0.038(2) 0.0357(18) -0.0007(15) 0.0078(15) 0.0011(16)
C45 0.042(2) 0.045(3) 0.044(2) -0.0009(17) 0.0094(17) 0.0069(18)
C46 0.059(3) 0.031(2) 0.052(2) 0.0021(17) 0.0115(19) 0.0008(19)
C47 0.049(2) 0.042(3) 0.056(2) 0.0015(19) 0.0130(19) -0.0063(19)
C48 0.039(2) 0.035(2) 0.053(2) -0.0005(17) 0.0146(17) -0.0047(17)
C49 0.0374(19) 0.033(2) 0.042(2) -0.0002(15) 0.0109(15) -0.0013(16)
C50 0.045(2) 0.039(2) 0.046(2) 0.0024(17) 0.0190(17) 0.0010(18)
C51 0.040(2) 0.038(2) 0.046(2) 0.0012(17) 0.0163(16) 0.0014(17)
C52 0.0378(19) 0.033(2) 0.046(2) -0.0027(16) 0.0105(16) -0.0003(16)
C53 0.045(2) 0.041(2) 0.047(2) -0.0024(17) 0.0118(17) 0.0044(18)
C54 0.055(2) 0.041(2) 0.055(2) 0.0048(19) 0.0123(19) 0.007(2)
C55 0.060(3) 0.046(3) 0.055(2) 0.0116(19) 0.023(2) 0.009(2)
C56 0.051(2) 0.052(3) 0.047(2) 0.0049(19) 0.0181(18) 0.009(2)
C57 0.0370(19) 0.035(2) 0.045(2) -0.0028(16) 0.0114(16) 0.0022(16)
C58 0.051(3) 0.058(3) 0.075(3) -0.021(2) 0.010(2) -0.001(2)
C59 0.073(4) 0.125(6) 0.079(4) -0.013(4) 0.022(3) 0.017(4)
C60 0.078(4) 0.064(4) 0.130(5) -0.032(3) 0.022(4) -0.001(3)
C61 0.042(2) 0.065(3) 0.057(2) -0.001(2) 0.0206(19) 0.008(2)
C62 0.116(5) 0.086(4) 0.068(3) 0.014(3) 0.041(3) 0.031(4)
C63 0.055(3) 0.063(3) 0.057(3) -0.004(2) 0.025(2) 0.004(2)
C64 0.0326(19) 0.041(2) 0.055(2) 0.0030(18) 0.0146(16) -0.0058(17)
C65 0.041(2) 0.046(3) 0.074(3) -0.008(2) 0.012(2) -0.0041(19)
C66 0.052(3) 0.069(4) 0.094(4) -0.028(3) 0.002(3) -0.008(2)
C67 0.036(2) 0.077(4) 0.115(4) -0.019(3) 0.010(3) -0.007(2)
C68 0.035(2) 0.068(3) 0.090(3) -0.006(3) 0.020(2) -0.003(2)
C69 0.039(2) 0.048(3) 0.057(2) 0.0036(19) 0.0194(18) -0.0026(18)
C70 0.056(3) 0.056(3) 0.067(3) 0.015(2) 0.025(2) -0.003(2)
C71 0.045(2) 0.039(2) 0.047(2) 0.0022(17) 0.0196(18) 0.0034(18)
C72 0.055(2) 0.040(2) 0.043(2) 0.0076(17) 0.0153(18) 0.0059(19)
C73 0.048(2) 0.039(2) 0.043(2) -0.0005(17) 0.0112(17) 0.0091(18)
C74 0.074(3) 0.055(3) 0.045(2) 0.001(2) 0.000(2) 0.002(2)
C75 0.045(2) 0.065(3) 0.088(3) -0.001(3) 0.011(2) -0.001(2)
C76 0.080(4) 0.102(5) 0.116(5) 0.020(4) 0.012(4) 0.035(4)
C77 0.041(2) 0.114(5) 0.092(4) -0.008(3) 0.016(2) -0.001(3)
C78 0.055(2) 0.042(3) 0.053(2) -0.0068(19) 0.0029(19) 0.007(2)
C79 0.067(3) 0.072(4) 0.061(3) 0.002(2) 0.009(2) 0.007(3)
C80 0.074(3) 0.056(3) 0.059(3) -0.006(2) 0.001(2) 0.017(2)
C81 0.046(2) 0.042(2) 0.042(2) 0.0005(17) 0.0003(17) -0.0030(19)
C82 0.044(2) 0.051(3) 0.059(3) 0.003(2) 0.0012(19) -0.006(2)
C83 0.050(3) 0.072(4) 0.078(3) 0.006(3) -0.001(2) -0.011(3)
C84 0.071(3) 0.051(3) 0.089(4) 0.005(3) -0.008(3) -0.022(3)
C85 0.070(3) 0.044(3) 0.074(3) 0.002(2) -0.006(2) -0.004(2)
C86 0.054(2) 0.042(3) 0.047(2) 0.0004(18) -0.0015(18) -0.001(2)
O101 0.084(3) 0.189(6) 0.130(4) 0.036(4) 0.011(3) 0.018(3)
C102 0.084(4) 0.109(5) 0.133(6) 0.015(4) 0.014(4) 0.006(4)
C103 0.105(6) 0.164(9) 0.370(15) 0.130(10) 0.083(8) 0.027(6)
C104 0.124(6) 0.191(9) 0.246(10) 0.146(8) 0.075(7) 0.050(6)
C105 0.118(6) 0.217(10) 0.249(11) 0.149(9) 0.090(7) 0.063(6)
O201 0.149(6) 0.161(6) 0.352(11) -0.036(7) -0.050(7) 0.017(5)
C202 0.087(5) 0.172(8) 0.159(7) -0.052(6) -0.012(5) 0.009(5)
C203 0.203(11) 0.154(9) 0.236(12) -0.049(8) -0.020(8) 0.056(8)
C204 0.177(9) 0.213(10) 0.161(9) 0.013(8) 0.014(7) 0.115(9)
C205 0.068(4) 0.178(8) 0.187(9) 0.064(7) -0.035(5) -0.013(5)
O301 0.085(5) 0.078(5) 0.068(4) -0.012(4) 0.012(4) 0.014(4)
C302 0.070(7) 0.093(10) 0.064(6) 0.006(6) 0.020(6) 0.023(7)
C303 0.088(9) 0.108(15) 0.083(9) -0.033(8) 0.022(7) 0.030(10)
C304 0.082(9) 0.121(13) 0.110(11) -0.032(9) 0.009(8) 0.004(11)
C305 0.070(6) 0.068(10) 0.102(10) -0.007(7) 0.030(6) 0.031(7)

loop_
_atom_type_symbol
_atom_type_description
_atom_type_scat_dispersion_real
_atom_type_scat_dispersion_imag
_atom_type_scat_source
C C 0.0033 0.0016 'International Tables Vol C Tables 4.2.6.8 and 6.1.1.4'
H H 0.0000 0.0000 'International Tables Vol C Tables 4.2.6.8 and 6.1.1.4'
N N 0.0061 0.0033 'International Tables Vol C Tables 4.2.6.8 and 6.1.1.4'
Mg Mg 0.0419 0.0344 'International Tables Vol C Tables 4.2.6.8 and 6.1.1.4'
S S 0.1002 0.1169 'International Tables Vol C Tables 4.2.6.8 and 6.1.1.4'
O O 0.0106 0.0060 'International Tables Vol C Tables 4.2.6.8 and 6.1.1.4'

loop_
_geom_angle_atom_site_label_1
_geom_angle_atom_site_label_2
_geom_angle_atom_site_label_3
_geom_angle
S1 Mg1 N1 78.02(8)
S1 Mg1 N2 142.31(9)
S1 Mg1 N3 114.08(10)
S1 Mg1 N4 96.01(10)
N1 Mg1 N2 73.02(11)
N1 Mg1 N3 113.45(14)
N1 Mg1 N4 153.80(13)
N2 Mg1 N3 99.46(12)
N2 Mg1 N4 99.39(12)
N3 Mg1 N4 92.37(13)
Mg1 S1 C1 99.14(12)
C8 S2 C10 88.77(19)
Mg1 N1 C6 120.0(2)
Mg1 N1 C7 118.2(2)
C6 N1 C7 121.1(3)
Mg1 N2 C8 110.4(2)
Mg1 N2 C9 139.1(2)
C8 N2 C9 109.8(3)
Mg1 N3 C18 119.5(2)
Mg1 N3 C28 120.0(3)
C18 N3 C28 120.5(3)
Mg1 N4 C30 119.9(3)
Mg1 N4 C32 120.9(2)
C30 N4 C32 119.3(3)
S1 C1 C2 121.5(3)
S1 C1 C6 121.7(3)
C2 C1 C6 116.7(3)
C1 C2 H2 119.3
C1 C2 C3 121.4(3)
H2 C2 C3 119.3
C2 C3 H3 119.5
C2 C3 C4 120.9(3)
H3 C3 C4 119.5
C3 C4 H4 120.3
C3 C4 C5 119.4(4)
H4 C4 C5 120.3
C4 C5 H5 120.1
C4 C5 C6 119.8(3)
H5 C5 C6 120.1
N1 C6 C1 115.7(3)
N1 C6 C5 122.7(3)
C1 C6 C5 121.6(3)
N1 C7 H7 121.4
N1 C7 C8 117.2(3)
H7 C7 C8 121.4
S2 C8 N2 116.4(3)
S2 C8 C7 122.9(3)
N2 C8 C7 120.5(3)
N2 C9 C10 114.4(3)
N2 C9 C14 126.1(3)
C10 C9 C14 119.5(3)
S2 C10 C9 110.6(3)
S2 C10 C11 127.7(3)
C9 C10 C11 121.7(4)
C10 C11 H11 121.3
C10 C11 C12 117.5(4)
H11 C11 C12 121.3
C11 C12 H12 119.4
C11 C12 C13 121.3(4)
H12 C12 C13 119.4
C12 C13 H13 119.1
C12 C13 C14 121.9(4)
H13 C13 C14 119.1
C9 C14 C13 118.1(4)
C9 C14 H14 120.9
C13 C14 H14 120.9
H15 C15 C16 108.0
H15 C15 C17 108.0
H15 C15 C19 108.0
C16 C15 C17 108.7(4)
C16 C15 C19 110.9(4)
C17 C15 C19 113.1(4)
C15 C16 H16A 109.5
C15 C16 H16B 109.5
C15 C16 H16C 109.5
H16A C16 H16B 109.5
H16A C16 H16C 109.5
H16B C16 H16C 109.5
C15 C17 H17A 109.5
C15 C17 H17B 109.5
C15 C17 H17C 109.5
H17A C17 H17B 109.5
H17A C17 H17C 109.5
H17B C17 H17C 109.5
N3 C18 C19 121.0(4)
N3 C18 C23 118.6(4)
C19 C18 C23 120.2(4)
C15 C19 C18 122.2(4)
C15 C19 C20 119.4(4)
C18 C19 C20 118.4(4)
C19 C20 H20 119.2
C19 C20 C21 121.6(5)
H20 C20 C21 119.2
C20 C21 H21 120.4
C20 C21 C22 119.1(5)
H21 C21 C22 120.4
C21 C22 H22 119.0
C21 C22 C23 122.0(5)
H22 C22 C23 119.0
C18 C23 C22 118.5(5)
C18 C23 C24 121.1(4)
C22 C23 C24 120.3(4)
C23 C24 H24 107.5
C23 C24 C25 111.4(5)
C23 C24 C26 113.9(4)
H24 C24 C25 107.5
H24 C24 C26 107.5
C25 C24 C26 108.8(4)
C24 C25 H25A 109.5
C24 C25 H25B 109.5
C24 C25 H25C 109.5
H25A C25 H25B 109.5
H25A C25 H25C 109.5
H25B C25 H25C 109.5
C24 C26 H26A 109.5
C24 C26 H26B 109.5
C24 C26 H26C 109.5
H26A C26 H26B 109.5
H26A C26 H26C 109.5
H26B C26 H26C 109.5
H27A C27 H27B 109.5
H27A C27 H27C 109.5
H27A C27 C28 109.5
H27B C27 H27C 109.5
H27B C27 C28 109.5
H27C C27 C28 109.5
N3 C28 C27 120.5(4)
N3 C28 C29 124.2(4)
C27 C28 C29 115.3(3)
C28 C29 H29 114.8
C28 C29 C30 130.4(3)
H29 C29 C30 114.8
N4 C30 C29 123.7(4)
N4 C30 C31 120.2(4)
C29 C30 C31 116.1(3)
C30 C31 H31A 109.5
C30 C31 H31B 109.5
C30 C31 H31C 109.5
H31A C31 H31B 109.5
H31A C31 H31C 109.5
H31B C31 H31C 109.5
N4 C32 C33 120.9(3)
N4 C32 C37 119.3(3)
C33 C32 C37 119.6(4)
C32 C33 C34 118.6(4)
C32 C33 C38 122.8(4)
C34 C33 C38 118.6(4)
C33 C34 H34 118.9
C33 C34 C35 122.2(4)
H34 C34 C35 118.9
C34 C35 H35 120.4
C34 C35 C36 119.2(4)
H35 C35 C36 120.4
C35 C36 H36 119.4
C35 C36 C37 121.1(4)
H36 C36 C37 119.4
C32 C37 C36 119.4(3)
C32 C37 C41 121.2(4)
C36 C37 C41 119.4(3)
C33 C38 H38 108.1
C33 C38 C39 112.2(4)
C33 C38 C40 110.2(4)
H38 C38 C39 108.1
H38 C38 C40 108.1
C39 C38 C40 109.9(3)
C38 C39 H39A 109.5
C38 C39 H39B 109.5
C38 C39 H39C 109.5
H39A C39 H39B 109.5
H39A C39 H39C 109.5
H39B C39 H39C 109.5
C38 C40 H40A 109.5
C38 C40 H40B 109.5
C38 C40 H40C 109.5
H40A C40 H40B 109.5
H40A C40 H40C 109.5
H40B C40 H40C 109.5
C37 C41 H41 107.2
C37 C41 C42 111.1(3)
C37 C41 C43 113.0(3)
H41 C41 C42 107.2
H41 C41 C43 107.2
C42 C41 C43 110.9(4)
C41 C42 H42A 109.5
C41 C42 H42B 109.5
C41 C42 H42C 109.5
H42A C42 H42B 109.5
H42A C42 H42C 109.5
H42B C42 H42C 109.5
C41 C43 H43A 109.5
C41 C43 H43B 109.5
C41 C43 H43C 109.5
H43A C43 H43B 109.5
H43A C43 H43C 109.5
H43B C43 H43C 109.5
S3 Mg2 N5 75.99(9)
S3 Mg2 N6 137.40(9)
S3 Mg2 N7 98.35(10)
S3 Mg2 N8 116.04(10)
N5 Mg2 N6 73.37(11)
N5 Mg2 N7 161.02(13)
N5 Mg2 N8 105.50(13)
N6 Mg2 N7 101.07(12)
N6 Mg2 N8 100.31(12)
N7 Mg2 N8 93.30(13)
Mg2 S3 C44 97.72(13)
C51 S4 C52 88.86(18)
Mg2 N5 C49 119.5(2)
Mg2 N5 C50 117.0(3)
C49 N5 C50 122.5(3)
Mg2 N6 C51 111.5(2)
Mg2 N6 C57 138.7(2)
C51 N6 C57 109.7(3)
Mg2 N7 C64 123.2(2)
Mg2 N7 C71 119.9(3)
C64 N7 C71 116.9(3)
Mg2 N8 C73 120.5(3)
Mg2 N8 C81 120.2(2)
C73 N8 C81 119.3(3)
S3 C44 C45 122.9(3)
S3 C44 C49 120.2(3)
C45 C44 C49 116.8(3)
C44 C45 H45 119.3
C44 C45 C46 121.4(4)
H45 C45 C46 119.3
C45 C46 H46 119.6
C45 C46 C47 120.9(4)
H46 C46 C47 119.6
C46 C47 H47 120.5
C46 C47 C48 118.9(4)
H47 C47 C48 120.5
C47 C48 H48 119.8
C47 C48 C49 120.5(4)
H48 C48 C49 119.8
N5 C49 C44 115.5(3)
N5 C49 C48 123.0(3)
C44 C49 C48 121.5(3)
N5 C50 H50 121.8
N5 C50 C51 116.4(3)
H50 C50 C51 121.8
S4 C51 N6 117.3(3)
S4 C51 C50 122.5(3)
N6 C51 C50 120.2(3)
S4 C52 C53 128.9(3)
S4 C52 C57 109.8(3)
C53 C52 C57 121.3(3)
C52 C53 H53 120.8
C52 C53 C54 118.5(4)
H53 C53 C54 120.8
C53 C54 H54 119.7
C53 C54 C55 120.5(4)
H54 C54 C55 119.7
C54 C55 H55 119.2
C54 C55 C56 121.6(4)
H55 C55 C56 119.2
C55 C56 H56 120.6
C55 C56 C57 118.8(4)
H56 C56 C57 120.6
N6 C57 C52 114.4(3)
N6 C57 C56 126.3(3)
C52 C57 C56 119.3(4)
H58 C58 C59 106.9
H58 C58 C60 106.9
H58 C58 C65 106.9
C59 C58 C60 111.4(5)
C59 C58 C65 111.8(4)
C60 C58 C65 112.4(4)
C58 C59 H59A 109.5
C58 C59 H59B 109.5
C58 C59 H59C 109.5
H59A C59 H59B 109.5
H59A C59 H59C 109.5
H59B C59 H59C 109.5
C58 C60 H60A 109.5
C58 C60 H60B 109.5
C58 C60 H60C 109.5
H60A C60 H60B 109.5
H60A C60 H60C 109.5
H60B C60 H60C 109.5
H62 C61 C62 107.7
H62 C61 C63 107.7
H62 C61 C69 107.7
C62 C61 C63 109.2(4)
C62 C61 C69 112.0(4)
C63 C61 C69 112.2(4)
C61 C62 H62A 109.5
C61 C62 H62B 109.5
C61 C62 H62C 109.5
H62A C62 H62B 109.5
H62A C62 H62C 109.5
H62B C62 H62C 109.5
C61 C63 H63A 109.5
C61 C63 H63B 109.5
C61 C63 H63C 109.5
H63A C63 H63B 109.5
H63A C63 H63C 109.5
H63B C63 H63C 109.5
N7 C64 C65 120.9(3)
N7 C64 C69 118.7(4)
C65 C64 C69 120.4(4)
C58 C65 C64 121.6(4)
C58 C65 C66 119.2(4)
C64 C65 C66 119.2(4)
C65 C66 H66 119.6
C65 C66 C67 120.8(5)
H66 C66 C67 119.6
C66 C67 H67 120.1
C66 C67 C68 119.8(5)
H67 C67 C68 120.1
C67 C68 H68 119.3
C67 C68 C69 121.5(4)
H68 C68 C69 119.3
C61 C69 C64 122.1(4)
C61 C69 C68 119.5(4)
C64 C69 C68 118.4(4)
H70A C70 H70B 109.5
H70A C70 H70C 109.5
H70A C70 C71 109.5
H70B C70 H70C 109.5
H70B C70 C71 109.5
H70C C70 C71 109.5
N7 C71 C70 120.3(4)
N7 C71 C72 123.8(4)
C70 C71 C72 115.9(4)
C71 C72 H72 114.9
C71 C72 C73 130.3(4)
H72 C72 C73 114.9
N8 C73 C72 124.4(4)
N8 C73 C74 121.1(4)
C72 C73 C74 114.5(3)
C73 C74 H74A 109.5
C73 C74 H74B 109.5
C73 C74 H74C 109.5
H74A C74 H74B 109.5
H74A C74 H74C 109.5
H74B C74 H74C 109.5
H75 C75 C76 107.8
H75 C75 C77 107.8
H75 C75 C82 107.8
C76 C75 C77 108.8(4)
C76 C75 C82 112.6(4)
C77 C75 C82 112.0(4)
C75 C76 H76A 109.5
C75 C76 H76B 109.5
C75 C76 H76C 109.5
H76A C76 H76B 109.5
H76A C76 H76C 109.5
H76B C76 H76C 109.5
C75 C77 H77A 109.5
C75 C77 H77B 109.5
C75 C77 H77C 109.5
H77A C77 H77B 109.5
H77A C77 H77C 109.5
H77B C77 H77C 109.5
H78 C78 C79 107.1
H78 C78 C80 107.1
H78 C78 C86 107.1
C79 C78 C80 110.2(4)
C79 C78 C86 112.3(4)
C80 C78 C86 112.9(4)
C78 C79 H79A 109.5
C78 C79 H79B 109.5
C78 C79 H79C 109.5
H79A C79 H79B 109.5
H79A C79 H79C 109.5
H79B C79 H79C 109.5
C78 C80 H80A 109.5
C78 C80 H80B 109.5
C78 C80 H80C 109.5
H80A C80 H80B 109.5
H80A C80 H80C 109.5
H80B C80 H80C 109.5
N8 C81 C82 120.7(4)
N8 C81 C86 118.8(3)
C82 C81 C86 120.5(4)
C75 C82 C81 122.7(4)
C75 C82 C83 119.3(4)
C81 C82 C83 117.9(4)
C82 C83 H83 119.2
C82 C83 C84 121.6(5)
H83 C83 C84 119.2
C83 C84 H84 120.0
C83 C84 C85 120.1(5)
H84 C84 C85 120.0
C84 C85 H85 119.7
C84 C85 C86 120.6(5)
H85 C85 C86 119.7
C78 C86 C81 121.3(4)
C78 C86 C85 119.5(4)
C81 C86 C85 119.2(4)
C102 O101 C105 106.3(5)
O101 C102 H10A 110.8
O101 C102 H10B 110.8
O101 C102 C103 104.9(6)
H10A C102 H10B 108.8
H10A C102 C103 110.8
H10B C102 C103 110.8
C102 C103 H10C 110.1
C102 C103 H10D 110.1
C102 C103 C104 108.0(7)
H10C C103 H10D 108.4
H10C C103 C104 110.1
H10D C103 C104 110.1
C103 C104 H10E 111.3
C103 C104 H10F 111.3
C103 C104 C105 102.4(7)
H10E C104 H10F 109.2
H10E C104 C105 111.3
H10F C104 C105 111.3
O101 C105 C104 112.0(6)
O101 C105 H10G 109.2
O101 C105 H10H 109.2
C104 C105 H10G 109.2
C104 C105 H10H 109.2
H10G C105 H10H 107.9
C202 O201 C205 106.1(7)
O201 C202 H20B 111.0
O201 C202 H20C 111.0
O201 C202 C203 103.7(7)
H20B C202 H20C 109.0
H20B C202 C203 111.0
H20C C202 C203 111.0
C202 C203 H20D 110.2
C202 C203 H20E 110.2
C202 C203 C204 107.5(8)
H20D C203 H20E 108.5
H20D C203 C204 110.2
H20E C203 C204 110.2
C203 C204 H20F 110.0
C203 C204 H20G 110.0
C203 C204 C205 108.4(8)
H20F C204 H20G 108.4
H20F C204 C205 110.0
H20G C204 C205 110.0
O201 C205 C204 109.1(7)
O201 C205 H20H 109.9
O201 C205 H20I 109.9
C204 C205 H20H 109.9
C204 C205 H20I 109.9
H20H C205 H20I 108.3
C302 O301 C305 107.8(9)
O301 C302 H30A 110.2
O301 C302 H30B 110.2
O301 C302 C303 107.7(10)
H30A C302 H30B 108.5
H30A C302 C303 110.2
H30B C302 C303 110.2
C302 C303 H30C 110.0
C302 C303 H30D 110.0
C302 C303 C304 108.4(11)
H30C C303 H30D 108.4
H30C C303 C304 110.0
H30D C303 C304 110.0
C303 C304 H30E 110.5
C303 C304 H30F 110.5
C303 C304 C305 106.3(11)
H30E C304 H30F 108.7
H30E C304 C305 110.5
H30F C304 C305 110.5
O301 C305 C304 109.0(10)
O301 C305 H30G 109.9
O301 C305 H30H 109.9
C304 C305 H30G 109.9
C304 C305 H30H 109.9
H30G C305 H30H 108.3

loop_
_geom_bond_atom_site_label_1
_geom_bond_atom_site_label_2
_geom_bond_distance
Mg1 S1 2.4731(14)
Mg1 N1 2.211(3)
Mg1 N2 2.346(3)
Mg1 N3 2.063(3)
Mg1 N4 2.076(3)
S1 C1 1.750(4)
S2 C8 1.725(4)
S2 C10 1.726(4)
N1 C6 1.427(4)
N1 C7 1.273(5)
N2 C8 1.314(5)
N2 C9 1.396(4)
N3 C18 1.438(5)
N3 C28 1.332(5)
N4 C30 1.336(5)
N4 C32 1.436(5)
C1 C2 1.404(5)
C1 C6 1.409(5)
C2 H2 0.950
C2 C3 1.380(5)
C3 H3 0.950
C3 C4 1.383(5)
C4 H4 0.950
C4 C5 1.388(5)
C5 H5 0.950
C5 C6 1.393(5)
C7 H7 0.950
C7 C8 1.464(5)
C9 C10 1.387(6)
C9 C14 1.399(5)
C10 C11 1.409(6)
C11 H11 0.950
C11 C12 1.372(6)
C12 H12 0.950
C12 C13 1.372(6)
C13 H13 0.950
C13 C14 1.385(5)
C14 H14 0.950
C15 H15 1.000
C15 C16 1.546(6)
C15 C17 1.531(6)
C15 C19 1.511(6)
C16 H16A 0.980
C16 H16B 0.980
C16 H16C 0.980
C17 H17A 0.980
C17 H17B 0.980
C17 H17C 0.980
C18 C19 1.404(6)
C18 C23 1.414(6)
C19 C20 1.400(6)
C20 H20 0.950
C20 C21 1.382(7)
C21 H21 0.950
C21 C22 1.375(7)
C22 H22 0.950
C22 C23 1.390(6)
C23 C24 1.515(7)
C24 H24 1.000
C24 C25 1.517(8)
C24 C26 1.522(6)
C25 H25A 0.980
C25 H25B 0.980
C25 H25C 0.980
C26 H26A 0.980
C26 H26B 0.980
C26 H26C 0.980
C27 H27A 0.980
C27 H27B 0.980
C27 H27C 0.980
C27 C28 1.521(6)
C28 C29 1.402(6)
C29 H29 0.950
C29 C30 1.397(6)
C30 C31 1.514(6)
C31 H31A 0.980
C31 H31B 0.980
C31 H31C 0.980
C32 C33 1.419(5)
C32 C37 1.411(5)
C33 C34 1.387(6)
C33 C38 1.520(6)
C34 H34 0.950
C34 C35 1.379(6)
C35 H35 0.950
C35 C36 1.386(6)
C36 H36 0.950
C36 C37 1.392(6)
C37 C41 1.519(5)
C38 H38 1.000
C38 C39 1.535(6)
C38 C40 1.539(6)
C39 H39A 0.980
C39 H39B 0.980
C39 H39C 0.980
C40 H40A 0.980
C40 H40B 0.980
C40 H40C 0.980
C41 H41 1.000
C41 C42 1.533(6)
C41 C43 1.528(6)
C42 H42A 0.980
C42 H42B 0.980
C42 H42C 0.980
C43 H43A 0.980
C43 H43B 0.980
C43 H43C 0.980
Mg2 S3 2.5015(16)
Mg2 N5 2.211(3)
Mg2 N6 2.283(3)
Mg2 N7 2.069(3)
Mg2 N8 2.065(3)
S3 C44 1.750(4)
S4 C51 1.718(4)
S4 C52 1.734(4)
N5 C49 1.411(5)
N5 C50 1.280(5)
N6 C51 1.320(4)
N6 C57 1.387(5)
N7 C64 1.441(5)
N7 C71 1.337(5)
N8 C73 1.322(5)
N8 C81 1.436(5)
C44 C45 1.397(5)
C44 C49 1.409(5)
C45 H45 0.950
C45 C46 1.380(5)
C46 H46 0.950
C46 C47 1.397(6)
C47 H47 0.950
C47 C48 1.370(6)
C48 H48 0.950
C48 C49 1.394(5)
C50 H50 0.950
C50 C51 1.451(5)
C52 C53 1.385(5)
C52 C57 1.418(5)
C53 H53 0.950
C53 C54 1.379(5)
C54 H54 0.950
C54 C55 1.403(6)
C55 H55 0.950
C55 C56 1.371(6)
C56 H56 0.950
C56 C57 1.397(5)
C58 H58 1.000
C58 C59 1.513(7)
C58 C60 1.537(7)
C58 C65 1.519(6)
C59 H59A 0.980
C59 H59B 0.980
C59 H59C 0.980
C60 H60A 0.980
C60 H60B 0.980
C60 H60C 0.980
C61 H62 1.000
C61 C62 1.536(6)
C61 C63 1.532(6)
C61 C69 1.519(6)
C62 H62A 0.980
C62 H62B 0.980
C62 H62C 0.980
C63 H63A 0.980
C63 H63B 0.980
C63 H63C 0.980
C64 C65 1.392(6)
C64 C69 1.409(5)
C65 C66 1.392(6)
C66 H66 0.950
C66 C67 1.384(7)
C67 H67 0.950
C67 C68 1.368(7)
C68 H68 0.950
C68 C69 1.394(6)
C70 H70A 0.980
C70 H70B 0.980
C70 H70C 0.980
C70 C71 1.508(5)
C71 C72 1.405(6)
C72 H72 0.950
C72 C73 1.412(6)
C73 C74 1.524(6)
C74 H74A 0.980
C74 H74B 0.980
C74 H74C 0.980
C75 H75 1.000
C75 C76 1.536(7)
C75 C77 1.535(7)
C75 C82 1.512(7)
C76 H76A 0.980
C76 H76B 0.980
C76 H76C 0.980
C77 H77A 0.980
C77 H77B 0.980
C77 H77C 0.980
C78 H78 1.000
C78 C79 1.531(6)
C78 C80 1.528(6)
C78 C86 1.524(6)
C79 H79A 0.980
C79 H79B 0.980
C79 H79C 0.980
C80 H80A 0.980
C80 H80B 0.980
C80 H80C 0.980
C81 C82 1.414(6)
C81 C86 1.400(6)
C82 C83 1.395(6)
C83 H83 0.950
C83 C84 1.361(7)
C84 H84 0.950
C84 C85 1.396(7)
C85 H85 0.950
C85 C86 1.380(6)
O101 C102 1.418(7)
O101 C105 1.349(8)
C102 H10A 0.990
C102 H10B 0.990
C102 C103 1.524(9)
C103 H10C 0.990
C103 H10D 0.990
C103 C104 1.341(10)
C104 H10E 0.990
C104 H10F 0.990
C104 C105 1.521(9)
C105 H10G 0.990
C105 H10H 0.990
O201 C202 1.459(9)
O201 C205 1.396(9)
C202 H20B 0.990
C202 H20C 0.990
C202 C203 1.450(10)
C203 H20D 0.990
C203 H20E 0.990
C203 C204 1.367(11)
C204 H20F 0.990
C204 H20G 0.990
C204 C205 1.398(10)
C205 H20H 0.990
C205 H20I 0.990
O301 C302 1.405(11)
O301 C305 1.415(12)
C302 H30A 0.990
C302 H30B 0.990
C302 C303 1.461(13)
C303 H30C 0.990
C303 H30D 0.990
C303 C304 1.398(15)
C304 H30E 0.990
C304 H30F 0.990
C304 C305 1.456(13)
C305 H30G 0.990
C305 H30H 0.990
